data_4519496
loop_
_publ_author_name
'Rahman Al Ahmad, Abdel'
'Maris, Thierry'
'Wuest, James D.'

_publ_section_title
;
 Hiding in Plain Sight: Polymorphs of Riluzole
;
_journal_name_full 'Crystal Growth & Design'
_journal_page_first 3029
_journal_page_last 3036
_journal_paper_doi 10.1021/acs.cgd.5c00089
_journal_volume 25
_journal_year 2025
_chemical_formula_moiety 'C8 H5 F3 N2 O S'
_chemical_formula_sum 'C8 H5 F3 N2 O S'
_chemical_formula_weight 234.20
_chemical_name_common Riluzole
_chemical_name_systematic 6-(trifluoromethoxy)-1,3-benzothiazol-2-amine
_space_group_crystal_system monoclinic
_space_group_IT_number 14
_space_group_name_Hall '-P 2ybc'
_space_group_name_H-M_alt 'P 1 21/c 1'
_atom_sites_solution_hydrogens geom
_atom_sites_solution_primary dual
_audit_creation_date 2024-04-16
_audit_creation_method
;
Olex2 1.5
(compiled 2024.02.16 svn.r378c4104 for OlexSys, GUI svn.r6928)
;
_cell_angle_alpha 90
_cell_angle_beta 94.827(6)
_cell_angle_gamma 90
_cell_formula_units_Z 8
_cell_length_a 19.718(2)
_cell_length_b 8.2539(8)
_cell_length_c 11.9058(11)
_cell_measurement_reflns_used 6955
_cell_measurement_temperature 290
_cell_measurement_theta_max 53.386
_cell_measurement_theta_min 3.916
_cell_volume 1930.8(3)
_computing_cell_refinement
;
SAINT (2020) V8.40B; Integration Software for Single Crystal Data.
Bruker AXS Inc., Madison, WI 53719-1173.
;
_computing_data_collection
;
APEX 4 (2022) Bruker AXS Inc., Madison, WI 53719-1173.
;
_computing_data_reduction
;
SAINT (2020) V8.40B; Integration Software for Single Crystal Data.
Bruker AXS Inc., Madison, WI 53719-1173.
;
_computing_molecular_graphics 'Olex2 1.5 (Dolomanov et al., 2009)'
_computing_publication_material 'Olex2 1.5 (Dolomanov et al., 2009)'
_computing_structure_refinement 'XL  (Sheldrick, 2008)'
_computing_structure_solution 'SHELXT 2018/2 (Sheldrick, 2018)'
_diffrn_ambient_temperature 290
_diffrn_detector 'CMOS Area detector'
_diffrn_detector_area_resol_mean 10.42
_diffrn_detector_type 'Bruker CMOS Photon III '
_diffrn_measured_fraction_theta_full 0.995
_diffrn_measured_fraction_theta_max 0.990
_diffrn_measurement_device 'k-geometry diffractometer'
_diffrn_measurement_device_type 'Bruker Venture Metaljet'
_diffrn_measurement_method '\w and \f scans'
_diffrn_radiation_collimation 'Focusing mirrors'
_diffrn_radiation_monochromator 'Helios MX Mirror Optics'
_diffrn_radiation_probe x-ray
_diffrn_radiation_type 'Ga K\a'
_diffrn_radiation_wavelength 1.34139
_diffrn_reflns_av_R_equivalents 0.0616
_diffrn_reflns_av_unetI/netI 0.0541
_diffrn_reflns_Laue_measured_fraction_full 0.995
_diffrn_reflns_Laue_measured_fraction_max 0.990
_diffrn_reflns_limit_h_max 24
_diffrn_reflns_limit_h_min -23
_diffrn_reflns_limit_k_max 10
_diffrn_reflns_limit_k_min -10
_diffrn_reflns_limit_l_max 13
_diffrn_reflns_limit_l_min -14
_diffrn_reflns_number 15870
_diffrn_reflns_point_group_measured_fraction_full 0.995
_diffrn_reflns_point_group_measured_fraction_max 0.990
_diffrn_reflns_theta_full 53.594
_diffrn_reflns_theta_max 54.899
_diffrn_reflns_theta_min 1.956
_diffrn_source 'Metal Jet'
_diffrn_source_current 2.86
_diffrn_source_power 0.19945639999999998
_diffrn_source_target Ga
_diffrn_source_type 'Gallium Liquid Metal Jet Source'
_diffrn_source_voltage 69.74
_exptl_absorpt_coefficient_mu 2.122
_exptl_absorpt_correction_T_max 0.3027
_exptl_absorpt_correction_T_min 0.1667
_exptl_absorpt_correction_type multi-scan
_exptl_absorpt_process_details
;
SADABS-2016/2 (Bruker,2016/2) was used for absorption correction.
wR2(int) was 0.1390 before and 0.0910 after correction.
The Ratio of minimum to maximum transmission is 0.5507.
The \l/2 correction factor is Not present.
;
_exptl_crystal_colour 'clear light colourless'
_exptl_crystal_colour_lustre clear
_exptl_crystal_colour_modifier light
_exptl_crystal_colour_primary colourless
_exptl_crystal_density_diffrn 1.611
_exptl_crystal_description plate
_exptl_crystal_F_000 944
_exptl_crystal_size_max 0.21
_exptl_crystal_size_mid 0.11
_exptl_crystal_size_min 0.06
_refine_diff_density_max 0.941
_refine_diff_density_min -0.614
_refine_diff_density_rms 0.105
_refine_ls_extinction_coef .
_refine_ls_extinction_method none
_refine_ls_goodness_of_fit_ref 1.213
_refine_ls_hydrogen_treatment constr
_refine_ls_matrix_type full
_refine_ls_number_parameters 308
_refine_ls_number_reflns 3624
_refine_ls_number_restraints 145
_refine_ls_restrained_S_all 1.243
_refine_ls_R_factor_all 0.1229
_refine_ls_R_factor_gt 0.0926
_refine_ls_shift/su_max 0.000
_refine_ls_shift/su_mean 0.000
_refine_ls_structure_factor_coef Fsqd
_refine_ls_weighting_details 'w=1/[\s^2^(Fo^2^)+(0.2000P)^2^] where P=(Fo^2^+2Fc^2^)/3'
_refine_ls_weighting_scheme calc
_refine_ls_wR_factor_gt 0.2763
_refine_ls_wR_factor_ref 0.3146
_reflns_Friedel_coverage 0.000
_reflns_Friedel_fraction_full .
_reflns_Friedel_fraction_max .
_reflns_number_gt 2419
_reflns_number_total 3624
_reflns_threshold_expression 'I > 2\s(I)'
_cod_data_source_file RZ_P21c_94_RT_jw2656_1_.cif
_cod_data_source_block jw26561
_cod_database_code 4519496

loop_
_space_group_symop_id
_space_group_symop_operation_xyz
1 'x, y, z'
2 '-x, y+1/2, -z+1/2'
3 '-x, -y, -z'
4 'x, -y-1/2, z-1/2'

loop_
_atom_site_label
_atom_site_type_symbol
_atom_site_fract_x
_atom_site_fract_y
_atom_site_fract_z
_atom_site_U_iso_or_equiv
_atom_site_adp_type
_atom_site_occupancy
_atom_site_site_symmetry_order
_atom_site_calc_flag
_atom_site_refinement_flags_posn
_atom_site_refinement_flags_adp
_atom_site_refinement_flags_occupancy
_atom_site_disorder_assembly
_atom_site_disorder_group
O1B O 0.9070(3) 0.2121(8) 0.1885(6) 0.1407(19) Uani 1 1 d D . . . .
F1B F 0.9251(6) 0.4475(14) 0.2384(13) 0.214(5) Uani 0.576(11) 1 d D U P A 1
N1B N 0.5480(2) 0.0111(5) 0.2636(3) 0.0758(11) Uani 1 1 d . . . . .
H1BA H 0.513389 0.056297 0.227438 0.091 Uiso 1 1 calc R U . . .
H1BB H 0.541990 -0.064048 0.311827 0.091 Uiso 1 1 calc R U . . .
C1B C 0.6122(3) 0.0587(5) 0.2446(4) 0.0674(11) Uani 1 1 d . . . . .
F1C F 0.9216(9) 0.368(2) 0.3450(19) 0.199(5) Uani 0.424(11) 1 d D U P A 2
S1B S 0.68320(7) -0.02712(15) 0.32182(10) 0.0793(5) Uani 1 1 d . . . . .
N2B N 0.6256(2) 0.1704(5) 0.1738(3) 0.0694(10) Uani 1 1 d . . . . .
F2C F 0.9521(9) 0.125(2) 0.3320(19) 0.226(6) Uani 0.424(11) 1 d D U P A 2
C2B C 0.7353(3) 0.0999(5) 0.2502(4) 0.0734(13) Uani 1 1 d . . . . .
F2B F 0.9337(7) 0.2601(19) 0.3618(12) 0.212(5) Uani 0.576(11) 1 d D U P A 1
F3C F 1.0091(12) 0.311(3) 0.263(3) 0.179(6) Uani 0.424(11) 1 d D U P A 2
C3B C 0.6955(3) 0.1960(5) 0.1747(4) 0.0695(12) Uani 1 1 d . . . . .
F3B F 1.0052(6) 0.2744(19) 0.2378(15) 0.164(4) Uani 0.576(11) 1 d D U P A 1
C4B C 0.7270(3) 0.3037(6) 0.1072(4) 0.0806(14) Uani 1 1 d . . . . .
H4B H 0.701001 0.369477 0.056884 0.097 Uiso 1 1 calc R U . . .
C5B C 0.7969(3) 0.3139(8) 0.1144(5) 0.0936(17) Uani 1 1 d . . . . .
H5B H 0.818597 0.385595 0.069058 0.112 Uiso 1 1 calc R U . . .
C6B C 0.8346(3) 0.2139(8) 0.1915(6) 0.1007(18) Uani 1 1 d . . . . .
C7B C 0.8056(3) 0.1052(7) 0.2585(5) 0.0879(15) Uani 1 1 d . . . . .
H7B H 0.831763 0.037709 0.307392 0.105 Uiso 1 1 calc R U . . .
C8C C 0.9429(8) 0.2620(19) 0.2669(16) 0.195(4) Uani 0.424(11) 1 d D U P A 2
C8B C 0.9407(6) 0.2937(16) 0.2552(12) 0.195(4) Uani 0.576(11) 1 d D U P A 1
S1A S 0.39911(6) 0.31750(14) -0.09691(9) 0.0701(5) Uani 1 1 d . . . . .
F1A F 0.06144(19) 0.1472(6) 0.0127(4) 0.1391(16) Uani 1 1 d D U . . .
O1A O 0.1647(2) 0.0784(5) -0.0056(3) 0.0929(11) Uani 1 1 d . . . . .
N1A N 0.5288(2) 0.2909(5) -0.0069(4) 0.0791(11) Uani 1 1 d . . . . .
H1AA H 0.560470 0.257744 0.041727 0.095 Uiso 1 1 calc R U . . .
H1AB H 0.538392 0.354898 -0.060290 0.095 Uiso 1 1 calc R U . . .
C1A C 0.4640(3) 0.2427(5) 0.0007(4) 0.0669(11) Uani 1 1 d . . . . .
N2A N 0.4448(2) 0.1467(4) 0.0782(3) 0.0673(10) Uani 1 1 d . . . . .
F2A F 0.1339(3) 0.3341(7) 0.0008(7) 0.195(3) Uani 1 1 d D U . . .
C2A C 0.3410(3) 0.2032(5) -0.0284(3) 0.0650(12) Uani 1 1 d . . . . .
C3A C 0.3747(2) 0.1202(5) 0.0623(3) 0.0613(10) Uani 1 1 d . . . . .
F3A F 0.1385(3) 0.2112(8) 0.1422(5) 0.172(2) Uani 1 1 d D U . . .
C4A C 0.3379(3) 0.0208(6) 0.1287(4) 0.0723(12) Uani 1 1 d . . . . .
H4A H 0.359824 -0.038049 0.187619 0.087 Uiso 1 1 calc R U . . .
C5A C 0.2680(3) 0.0104(6) 0.1060(5) 0.0810(14) Uani 1 1 d . . . . .
H5A H 0.242890 -0.056004 0.150023 0.097 Uiso 1 1 calc R U . . .
C6A C 0.2350(2) 0.0986(6) 0.0175(4) 0.0753(13) Uani 1 1 d . . . . .
C7A C 0.2709(3) 0.1942(6) -0.0522(4) 0.0743(13) Uani 1 1 d . . . . .
H7A H 0.248964 0.250223 -0.112588 0.089 Uiso 1 1 calc R U . . .
C8A C 0.1258(3) 0.1843(9) 0.0332(6) 0.120(2) Uani 1 1 d D U . . .

loop_
_atom_site_aniso_label
_atom_site_aniso_U_11
_atom_site_aniso_U_22
_atom_site_aniso_U_33
_atom_site_aniso_U_23
_atom_site_aniso_U_13
_atom_site_aniso_U_12
O1B 0.101(4) 0.168(5) 0.153(5) -0.019(4) 0.014(3) -0.016(3)
F1B 0.170(8) 0.169(8) 0.298(12) -0.073(9) -0.016(9) -0.020(7)
N1B 0.099(3) 0.069(2) 0.060(2) 0.0041(17) 0.018(2) 0.003(2)
C1B 0.092(3) 0.058(2) 0.054(2) -0.0055(19) 0.012(2) 0.002(2)
F1C 0.172(8) 0.186(11) 0.239(10) -0.109(9) 0.009(9) 0.010(9)
S1B 0.1126(11) 0.0659(8) 0.0591(8) 0.0102(5) 0.0053(6) 0.0010(6)
N2B 0.092(3) 0.059(2) 0.058(2) 0.0033(16) 0.0089(18) 0.0001(18)
F2C 0.182(10) 0.212(12) 0.282(12) -0.012(12) 0.004(9) 0.005(10)
C2B 0.106(4) 0.057(3) 0.056(2) 0.0001(19) 0.002(2) 0.001(2)
F2B 0.177(8) 0.213(11) 0.243(9) -0.081(10) -0.001(8) -0.005(9)
F3C 0.108(8) 0.209(11) 0.218(12) -0.065(10) -0.002(8) -0.035(7)
C3B 0.100(4) 0.056(2) 0.053(2) -0.0013(18) 0.008(2) 0.004(2)
F3B 0.074(5) 0.207(9) 0.211(10) -0.077(7) 0.009(6) -0.012(6)
C4B 0.102(4) 0.067(3) 0.073(3) 0.012(2) 0.012(3) 0.003(2)
C5B 0.101(4) 0.092(4) 0.090(4) 0.014(3) 0.017(3) -0.011(3)
C6B 0.089(4) 0.103(4) 0.111(5) -0.009(4) 0.015(3) -0.003(3)
C7B 0.097(4) 0.080(3) 0.084(3) 0.003(3) 0.000(3) 0.007(3)
C8C 0.151(6) 0.187(8) 0.246(8) -0.073(8) 0.004(7) -0.007(7)
C8B 0.152(6) 0.186(8) 0.246(8) -0.072(8) 0.004(7) -0.006(7)
S1A 0.0895(9) 0.0634(8) 0.0579(7) 0.0062(4) 0.0082(5) -0.0009(5)
F1A 0.083(3) 0.158(4) 0.176(4) 0.008(3) 0.008(2) -0.008(2)
O1A 0.091(3) 0.088(3) 0.100(3) -0.016(2) 0.006(2) -0.014(2)
N1A 0.076(3) 0.081(3) 0.079(3) 0.021(2) 0.0059(19) -0.007(2)
C1A 0.091(3) 0.054(2) 0.055(2) -0.0005(19) 0.004(2) 0.003(2)
N2A 0.091(3) 0.056(2) 0.056(2) 0.0054(16) 0.0131(17) -0.0055(18)
F2A 0.142(4) 0.119(4) 0.330(8) 0.032(4) 0.060(5) 0.020(3)
C2A 0.093(3) 0.051(2) 0.051(2) -0.0054(17) 0.009(2) -0.0020(19)
C3A 0.077(3) 0.055(2) 0.053(2) -0.0070(18) 0.0100(18) -0.0017(19)
F3A 0.130(4) 0.214(6) 0.176(5) -0.072(4) 0.036(4) 0.006(3)
C4A 0.094(3) 0.060(3) 0.065(3) 0.004(2) 0.010(2) -0.003(2)
C5A 0.102(4) 0.067(3) 0.076(3) -0.001(2) 0.014(3) -0.014(2)
C6A 0.082(3) 0.072(3) 0.073(3) -0.008(2) 0.009(2) -0.008(2)
C7A 0.086(3) 0.074(3) 0.062(3) -0.008(2) 0.004(2) -0.002(2)
C8A 0.097(5) 0.110(5) 0.154(6) 0.008(5) 0.021(4) -0.009(4)

loop_
_atom_type_symbol
_atom_type_description
_atom_type_scat_dispersion_real
_atom_type_scat_dispersion_imag
_atom_type_scat_source
C C 0.0137 0.0067 'International Tables Vol C Tables 4.2.6.8 and 6.1.1.4'
H H 0.0000 0.0000 'International Tables Vol C Tables 4.2.6.8 and 6.1.1.4'
N N 0.0241 0.0134 'International Tables Vol C Tables 4.2.6.8 and 6.1.1.4'
O O 0.0389 0.0241 'International Tables Vol C Tables 4.2.6.8 and 6.1.1.4'
F F 0.0583 0.0400 'International Tables Vol C Tables 4.2.6.8 and 6.1.1.4'
S S 0.2925 0.4295 'International Tables Vol C Tables 4.2.6.8 and 6.1.1.4'

loop_
_geom_angle_atom_site_label_1
_geom_angle_atom_site_label_2
_geom_angle_atom_site_label_3
_geom_angle
_geom_angle_site_symmetry_1
_geom_angle_site_symmetry_3
C8C O1B C6B 120.2(9) . .
C8B O1B C6B 118.4(7) . .
H1BA N1B H1BB 120.0 . .
C1B N1B H1BA 120.0 . .
C1B N1B H1BB 120.0 . .
N1B C1B S1B 120.5(4) . .
N2B C1B N1B 123.9(4) . .
N2B C1B S1B 115.6(4) . .
C2B S1B C1B 88.8(2) . .
C1B N2B C3B 111.0(4) . .
C3B C2B S1B 109.6(4) . .
C7B C2B S1B 127.9(4) . .
C7B C2B C3B 122.4(5) . .
C2B C3B N2B 115.0(4) . .
C4B C3B N2B 125.9(4) . .
C4B C3B C2B 119.1(5) . .
C3B C4B H4B 120.0 . .
C5B C4B C3B 120.0(5) . .
C5B C4B H4B 120.0 . .
C4B C5B H5B 120.7 . .
C4B C5B C6B 118.6(5) . .
C6B C5B H5B 120.7 . .
C5B C6B O1B 117.8(6) . .
C7B C6B O1B 118.5(6) . .
C7B C6B C5B 123.2(6) . .
C2B C7B H7B 121.7 . .
C6B C7B C2B 116.6(5) . .
C6B C7B H7B 121.7 . .
O1B C8C F1C 123.7(16) . .
O1B C8C F2C 101.5(15) . .
O1B C8C F3C 125(2) . .
F1C C8C F2C 100.2(12) . .
F3C C8C F1C 100.3(12) . .
F3C C8C F2C 100.4(12) . .
O1B C8B F1B 109.4(11) . .
O1B C8B F2B 115.0(13) . .
O1B C8B F3B 108.5(14) . .
F1B C8B F2B 107.9(9) . .
F3B C8B F1B 108.0(9) . .
F3B C8B F2B 107.8(9) . .
C2A S1A C1A 88.3(2) . .
C8A O1A C6A 117.7(4) . .
H1AA N1A H1AB 120.0 . .
C1A N1A H1AA 120.0 . .
C1A N1A H1AB 120.0 . .
N1A C1A S1A 119.4(3) . .
N2A C1A S1A 116.4(4) . .
N2A C1A N1A 124.2(4) . .
C1A N2A C3A 110.1(4) . .
C3A C2A S1A 109.8(4) . .
C7A C2A S1A 128.1(3) . .
C7A C2A C3A 122.1(4) . .
N2A C3A C2A 115.4(4) . .
C4A C3A N2A 125.1(4) . .
C4A C3A C2A 119.5(4) . .
C3A C4A H4A 120.5 . .
C5A C4A C3A 119.1(5) . .
C5A C4A H4A 120.5 . .
C4A C5A H5A 119.7 . .
C4A C5A C6A 120.6(5) . .
C6A C5A H5A 119.7 . .
C5A C6A O1A 118.5(5) . .
C7A C6A O1A 119.9(4) . .
C7A C6A C5A 121.4(5) . .
C2A C7A H7A 121.3 . .
C6A C7A C2A 117.3(4) . .
C6A C7A H7A 121.3 . .
F1A C8A F2A 107.9(6) . .
F1A C8A F3A 108.9(7) . .
O1A C8A F1A 112.1(6) . .
O1A C8A F2A 116.7(6) . .
O1A C8A F3A 113.6(5) . .
F2A C8A F3A 96.5(7) . .

loop_
_geom_bond_atom_site_label_1
_geom_bond_atom_site_label_2
_geom_bond_distance
_geom_bond_site_symmetry_2
O1B C6B 1.431(9) .
O1B C8C 1.196(16) .
O1B C8B 1.198(15) .
F1B C8B 1.317(6) .
N1B H1BA 0.8600 .
N1B H1BB 0.8600 .
N1B C1B 1.363(6) .
C1B S1B 1.758(5) .
C1B N2B 1.291(6) .
F1C C8C 1.371(16) .
S1B C2B 1.741(5) .
N2B C3B 1.395(7) .
F2C C8C 1.371(16) .
C2B C3B 1.391(7) .
C2B C7B 1.382(8) .
F2B C8B 1.318(6) .
F3C C8C 1.370(16) .
C3B C4B 1.381(7) .
F3B C8B 1.316(6) .
C4B H4B 0.9300 .
C4B C5B 1.375(9) .
C5B H5B 0.9300 .
C5B C6B 1.400(9) .
C6B C7B 1.358(9) .
C7B H7B 0.9300 .
S1A C1A 1.766(5) .
S1A C2A 1.740(5) .
F1A C8A 1.308(5) .
O1A C6A 1.399(6) .
O1A C8A 1.275(9) .
N1A H1AA 0.8600 .
N1A H1AB 0.8600 .
N1A C1A 1.349(7) .
C1A N2A 1.296(6) .
N2A C3A 1.396(6) .
F2A C8A 1.309(5) .
C2A C3A 1.399(6) .
C2A C7A 1.389(7) .
C3A C4A 1.385(6) .
F3A C8A 1.320(5) .
C4A H4A 0.9300 .
C4A C5A 1.384(7) .
C5A H5A 0.9300 .
C5A C6A 1.396(7) .
C6A C7A 1.382(7) .
C7A H7A 0.9300 .

loop_
_geom_hbond_atom_site_label_D
_geom_hbond_atom_site_label_H
_geom_hbond_atom_site_label_A
_geom_hbond_distance_DH
_geom_hbond_distance_HA
_geom_hbond_distance_DA
_geom_hbond_angle_DHA
_geom_hbond_site_symmetry_A
_geom_hbond_publ_flag
N1B H1BA N2A 0.86 2.27 3.083(6) 158.6 . yes
C5B H5B F2A 0.93 2.66 3.536(8) 158.2 3_665 yes
N1A H1AA N2B 0.86 2.07 2.927(6) 171.6 . yes
N1A H1AB N1B 0.86 2.39 3.233(6) 166.1 4_565 yes

loop_
_geom_torsion_atom_site_label_1
_geom_torsion_atom_site_label_2
_geom_torsion_atom_site_label_3
_geom_torsion_atom_site_label_4
_geom_torsion
_geom_torsion_site_symmetry_1
_geom_torsion_site_symmetry_2
_geom_torsion_site_symmetry_3
_geom_torsion_site_symmetry_4
O1B C6B C7B C2B -173.6(5) . . . .
N1B C1B S1B C2B -178.2(4) . . . .
N1B C1B N2B C3B 178.3(4) . . . .
C1B S1B C2B C3B 0.1(3) . . . .
C1B S1B C2B C7B -176.8(5) . . . .
C1B N2B C3B C2B -0.6(5) . . . .
C1B N2B C3B C4B 178.3(4) . . . .
S1B C1B N2B C3B 0.7(5) . . . .
S1B C2B C3B N2B 0.3(5) . . . .
S1B C2B C3B C4B -178.7(4) . . . .
S1B C2B C7B C6B 178.7(4) . . . .
N2B C1B S1B C2B -0.4(4) . . . .
N2B C3B C4B C5B -178.2(5) . . . .
C2B C3B C4B C5B 0.6(7) . . . .
C3B C2B C7B C6B 2.3(8) . . . .
C3B C4B C5B C6B -0.4(9) . . . .
C4B C5B C6B O1B 172.7(5) . . . .
C4B C5B C6B C7B 1.1(10) . . . .
C5B C6B C7B C2B -2.0(9) . . . .
C6B O1B C8C F1C -22(2) . . . .
C6B O1B C8C F2C 88.6(13) . . . .
C6B O1B C8C F3C -159.7(11) . . . .
C6B O1B C8B F1B -62.4(10) . . . .
C6B O1B C8B F2B 59.2(11) . . . .
C6B O1B C8B F3B -179.9(8) . . . .
C7B C2B C3B N2B 177.3(4) . . . .
C7B C2B C3B C4B -1.6(7) . . . .
C8C O1B C6B C5B 114.8(12) . . . .
C8C O1B C6B C7B -73.2(13) . . . .
C8B O1B C6B C5B 98.5(10) . . . .
C8B O1B C6B C7B -89.5(10) . . . .
S1A C1A N2A C3A 2.2(5) . . . .
S1A C2A C3A N2A 0.4(5) . . . .
S1A C2A C3A C4A -179.8(3) . . . .
S1A C2A C7A C6A -177.6(3) . . . .
O1A C6A C7A C2A -176.9(4) . . . .
N1A C1A N2A C3A -179.8(4) . . . .
C1A S1A C2A C3A 0.7(3) . . . .
C1A S1A C2A C7A 178.3(4) . . . .
C1A N2A C3A C2A -1.7(5) . . . .
C1A N2A C3A C4A 178.5(4) . . . .
N2A C3A C4A C5A 177.5(4) . . . .
C2A S1A C1A N1A -179.8(4) . . . .
C2A S1A C1A N2A -1.7(4) . . . .
C2A C3A C4A C5A -2.3(6) . . . .
C3A C2A C7A C6A -0.3(6) . . . .
C3A C4A C5A C6A 0.0(7) . . . .
C4A C5A C6A O1A 177.1(4) . . . .
C4A C5A C6A C7A 2.2(8) . . . .
C5A C6A C7A C2A -2.1(7) . . . .
C6A O1A C8A F1A -175.8(5) . . . .
C6A O1A C8A F2A 59.1(8) . . . .
C6A O1A C8A F3A -51.8(7) . . . .
C7A C2A C3A N2A -177.4(4) . . . .
C7A C2A C3A C4A 2.4(6) . . . .
C8A O1A C6A C5A 98.9(6) . . . .
C8A O1A C6A C7A -86.2(6) . . . .

_cod_database_fobs_code 4519496
